data_7059527
loop_
_publ_author_name
'Yekke-ghasemi, Zahra'
'Ramezani, Mohammad'
'Mague, Joel T.'
'Takjoo, Reza'

_publ_section_title
;
 Synthesis, characterization and bioactivity studies of new
 dithiocarbazate complexes
;
_journal_issue 21
_journal_name_full 'New Journal of Chemistry'
_journal_page_first 8878
_journal_page_last 8889
_journal_paper_doi 10.1039/D0NJ01187H
_journal_volume 44
_journal_year 2020
_chemical_formula_moiety 'C22 H20 N6 O2 Pd S4'
_chemical_formula_sum 'C22 H20 N6 O2 Pd S4'
_chemical_formula_weight 635.08
_space_group_crystal_system monoclinic
_space_group_IT_number 14
_space_group_name_Hall '-P 2ybc'
_space_group_name_H-M_alt 'P 1 21/c 1'
_atom_sites_solution_hydrogens mixed
_atom_sites_solution_primary direct
_atom_sites_solution_secondary difmap
_audit_block_doi 10.5517/ccdc.csd.cc22grkw
_audit_creation_method SHELXL-2014/7
_audit_update_record
;
2019-06-04 deposited with the CCDC.	2020-04-23 downloaded from the CCDC.
;
_cell_angle_alpha 90
_cell_angle_beta 98.413(4)
_cell_angle_gamma 90
_cell_formula_units_Z 4
_cell_length_a 8.555(2)
_cell_length_b 21.607(6)
_cell_length_c 13.272(4)
_cell_measurement_reflns_used 5120
_cell_measurement_temperature 100(2)
_cell_measurement_theta_max 27.8976
_cell_measurement_theta_min 2.4414
_cell_volume 2426.9(11)
_computing_cell_refinement '<i>SAINT</i> (Bruker, 2016)'
_computing_data_collection '<i>APEX3</i> (Bruker, 2016)'
_computing_data_reduction '<i>SAINT</i> (Bruker, 2016)'
_computing_molecular_graphics '<i>DIAMOND</i> (Brandenburg & Putz, 2012)'
_computing_publication_material '<i>SHELXTL</i> (Bruker, 2016)'
_computing_structure_refinement '<i>SHELXL-2014/7</i> (Sheldrick, 2015<i>b</i>)'
_computing_structure_solution '<i>SHELXT</i> (Sheldrick, 2015<i>a</i>)'
_diffrn_ambient_temperature 100(2)
_diffrn_detector_area_resol_mean 8.3333
_diffrn_measured_fraction_theta_full 0.994
_diffrn_measured_fraction_theta_max 0.974
_diffrn_measurement_device_type 'Bruker Smart APEX CCD'
_diffrn_measurement_method '\f and \w scans'
_diffrn_radiation_monochromator graphite
_diffrn_radiation_type MoK\a
_diffrn_radiation_wavelength 0.71073
_diffrn_reflns_av_R_equivalents 0.0919
_diffrn_reflns_av_unetI/netI 0.1027
_diffrn_reflns_Laue_measured_fraction_full 0.994
_diffrn_reflns_Laue_measured_fraction_max 0.974
_diffrn_reflns_limit_h_max 11
_diffrn_reflns_limit_h_min -11
_diffrn_reflns_limit_k_max 29
_diffrn_reflns_limit_k_min -28
_diffrn_reflns_limit_l_max 17
_diffrn_reflns_limit_l_min -17
_diffrn_reflns_number 22752
_diffrn_reflns_point_group_measured_fraction_full 0.994
_diffrn_reflns_point_group_measured_fraction_max 0.974
_diffrn_reflns_theta_full 28.250
_diffrn_reflns_theta_max 28.750
_diffrn_reflns_theta_min 1.815
_diffrn_source 'fine-focus sealed tube'
_exptl_absorpt_coefficient_mu 1.143
_exptl_absorpt_correction_T_max 0.97
_exptl_absorpt_correction_T_min 0.49
_exptl_absorpt_correction_type multi-scan
_exptl_absorpt_process_details '<i>SADABS</i> (Bruker, 2016)'
_exptl_crystal_colour red
_exptl_crystal_density_diffrn 1.738
_exptl_crystal_density_method 'not measured'
_exptl_crystal_description plate
_exptl_crystal_F_000 1280
_exptl_crystal_size_max 0.199
_exptl_crystal_size_mid 0.093
_exptl_crystal_size_min 0.030
_exptl_transmission_factor_max 0.694
_exptl_transmission_factor_min 0.352
_refine_diff_density_max 3.075
_refine_diff_density_min -1.803
_refine_diff_density_rms 0.202
_refine_ls_extinction_method none
_refine_ls_goodness_of_fit_ref 0.982
_refine_ls_hydrogen_treatment constr
_refine_ls_matrix_type full
_refine_ls_number_parameters 318
_refine_ls_number_reflns 6141
_refine_ls_number_restraints 0
_refine_ls_restrained_S_all 0.982
_refine_ls_R_factor_all 0.0909
_refine_ls_R_factor_gt 0.0630
_refine_ls_shift/su_max 0.001
_refine_ls_shift/su_mean 0.000
_refine_ls_structure_factor_coef Fsqd
_refine_ls_weighting_details 'w=1/[\s^2^(Fo^2^)+(0.0967P)^2^] where P=(Fo^2^+2Fc^2^)/3'
_refine_ls_weighting_scheme calc
_refine_ls_wR_factor_gt 0.1537
_refine_ls_wR_factor_ref 0.1693
_reflns_Friedel_coverage 0.000
_reflns_number_gt 4372
_reflns_number_total 6141
_reflns_threshold_expression 'I > 2\s(I)'
_cod_data_source_file d0nj01187h2.cif
_cod_data_source_block JTM771_0m
_cod_depositor_comments
;Adding full bibliography for 7059526--7059532.cif.

 Adding full bibliography for 7059526--7059532.cif.
;
_cod_original_cell_volume 2427.1(11)
_cod_original_sg_symbol_H-M 'P 21/c'
_cod_database_code 7059527
_shelx_shelxl_version_number 2014/7
_shelx_space_group_comment
;
The symmetry employed for this shelxl refinement is uniquely defined
by the following loop, which should always be used as a source of
symmetry information in preference to the above space-group names.
They are only intended as comments.
;
_shelx_estimated_absorpt_t_min 0.804
_shelx_estimated_absorpt_t_max 0.967

loop_
_space_group_symop_operation_xyz
'x, y, z'
'-x, y+1/2, -z+1/2'
'-x, -y, -z'
'x, -y-1/2, z-1/2'

loop_
_atom_site_label
_atom_site_type_symbol
_atom_site_fract_x
_atom_site_fract_y
_atom_site_fract_z
_atom_site_U_iso_or_equiv
_atom_site_adp_type
_atom_site_occupancy
_atom_site_site_symmetry_order
_atom_site_calc_flag
_atom_site_refinement_flags_posn
_atom_site_refinement_flags_adp
_atom_site_refinement_flags_occupancy
_atom_site_disorder_assembly
_atom_site_disorder_group
Pd1 Pd 0.25003(4) 0.70320(2) 0.55898(3) 0.01822(13) Uani 1 1 d . . . . .
S1 S 0.33493(15) 0.76656(5) 0.68854(9) 0.0222(3) Uani 1 1 d . . . . .
S2 S 0.54431(16) 0.74432(6) 0.87539(10) 0.0269(3) Uani 1 1 d . . . . .
S3 S 0.16397(15) 0.78809(5) 0.47013(10) 0.0229(3) Uani 1 1 d . . . . .
S4 S -0.05041(16) 0.79961(5) 0.28382(10) 0.0269(3) Uani 1 1 d . . . . .
O1 O 0.0442(4) 0.57941(14) 0.5398(3) 0.0247(7) Uani 1 1 d . . . . .
O2 O 0.4534(4) 0.58496(14) 0.5113(3) 0.0241(7) Uani 1 1 d . . . . .
N1 N 0.1577(5) 0.48835(17) 0.6067(3) 0.0252(9) Uani 1 1 d . . . . .
H1 H 0.0882 0.4657 0.5630 0.030 Uiso 1 1 d R U . . .
N2 N 0.3080(4) 0.63503(17) 0.6757(3) 0.0198(8) Uani 1 1 d . . . . .
N3 N 0.4157(5) 0.65198(18) 0.7597(3) 0.0230(9) Uani 1 1 d . . . . .
N4 N 0.3420(4) 0.51209(17) 0.3958(3) 0.0222(9) Uani 1 1 d . . . . .
H4A H 0.4075 0.4802 0.4183 0.027 Uiso 1 1 d R U . . .
N5 N 0.1875(4) 0.66054(17) 0.4136(3) 0.0193(8) Uani 1 1 d . . . . .
N6 N 0.0732(5) 0.69128(17) 0.3452(3) 0.0203(8) Uani 1 1 d . . . . .
C1 C 0.1429(6) 0.5511(2) 0.5978(4) 0.0220(10) Uani 1 1 d . . . . .
C2 C 0.2723(5) 0.4720(2) 0.6877(4) 0.0231(10) Uani 1 1 d . . . . .
C3 C 0.3222(6) 0.4134(2) 0.7166(4) 0.0299(12) Uani 1 1 d . . . . .
H3 H 0.2798 0.3778 0.6803 0.036 Uiso 1 1 calc R U . . .
C4 C 0.4382(7) 0.4085(2) 0.8018(4) 0.0362(13) Uani 1 1 d . . . . .
H4 H 0.4749 0.3687 0.8245 0.043 Uiso 1 1 calc R U . . .
C5 C 0.5011(6) 0.4604(2) 0.8543(4) 0.0344(13) Uani 1 1 d . . . . .
H5 H 0.5788 0.4555 0.9127 0.041 Uiso 1 1 calc R U . . .
C6 C 0.4516(6) 0.5197(2) 0.8223(4) 0.0278(11) Uani 1 1 d . . . . .
H6 H 0.4955 0.5553 0.8577 0.033 Uiso 1 1 calc R U . . .
C7 C 0.3376(6) 0.5253(2) 0.7380(4) 0.0235(10) Uani 1 1 d . . . . .
C8 C 0.2676(5) 0.5776(2) 0.6768(3) 0.0192(9) Uani 1 1 d . . . . .
C9 C 0.5667(6) 0.6811(2) 0.9670(4) 0.0269(11) Uani 1 1 d . . . . .
H9A H 0.5685 0.6985 1.0361 0.032 Uiso 1 1 calc R U . . .
H9B H 0.4731 0.6538 0.9531 0.032 Uiso 1 1 calc R U . . .
C10 C 0.4292(6) 0.7115(2) 0.7696(4) 0.0210(10) Uani 1 1 d . . . . .
C11 C 0.7126(6) 0.6426(2) 0.9660(4) 0.0309(11) Uani 1 1 d . . . . .
H11A H 0.7173 0.6105 1.0186 0.046 Uiso 1 1 calc R U . . .
H11B H 0.8063 0.6691 0.9797 0.046 Uiso 1 1 calc R U . . .
H11C H 0.7094 0.6231 0.8991 0.046 Uiso 1 1 calc R U . . .
C12 C 0.3568(5) 0.5691(2) 0.4397(4) 0.0207(9) Uani 1 1 d . . . . .
C13 C 0.2269(5) 0.5117(2) 0.3088(4) 0.0201(9) Uani 1 1 d . . . . .
C14 C 0.1782(5) 0.4621(2) 0.2474(4) 0.0229(10) Uani 1 1 d . . . . .
H14 H 0.2218 0.4221 0.2613 0.027 Uiso 1 1 calc R U . . .
C15 C 0.0639(6) 0.4728(2) 0.1651(4) 0.0259(11) Uani 1 1 d . . . . .
H15 H 0.0279 0.4393 0.1214 0.031 Uiso 1 1 calc R U . . .
C16 C -0.0009(6) 0.5316(2) 0.1440(4) 0.0275(11) Uani 1 1 d . . . . .
H16 H -0.0782 0.5377 0.0857 0.033 Uiso 1 1 calc R U . . .
C17 C 0.0468(6) 0.5813(2) 0.2075(4) 0.0236(10) Uani 1 1 d . . . . .
H17 H 0.0030 0.6213 0.1936 0.028 Uiso 1 1 calc R U . . .
C18 C 0.1607(5) 0.5709(2) 0.2923(3) 0.0185(9) Uani 1 1 d . . . . .
C19 C 0.2285(5) 0.6079(2) 0.3789(3) 0.0193(9) Uani 1 1 d . . . . .
C20 C 0.0639(6) 0.7497(2) 0.3659(4) 0.0223(10) Uani 1 1 d . . . . .
C21 C -0.1196(6) 0.7540(2) 0.1718(4) 0.0256(11) Uani 1 1 d . . . . .
H21A H -0.0306 0.7314 0.1487 0.031 Uiso 1 1 calc R U . . .
H21B H -0.1994 0.7235 0.1869 0.031 Uiso 1 1 calc R U . . .
C22 C -0.1915(7) 0.7986(2) 0.0912(5) 0.0386(14) Uani 1 1 d . . . . .
H22A H -0.2147 0.7769 0.0258 0.058 Uiso 1 1 calc R U . . .
H22B H -0.1171 0.8324 0.0851 0.058 Uiso 1 1 calc R U . . .
H22C H -0.2895 0.8155 0.1100 0.058 Uiso 1 1 calc R U . . .

loop_
_atom_site_aniso_label
_atom_site_aniso_U_11
_atom_site_aniso_U_22
_atom_site_aniso_U_33
_atom_site_aniso_U_23
_atom_site_aniso_U_13
_atom_site_aniso_U_12
Pd1 0.0258(2) 0.0134(2) 0.0158(2) -0.00012(13) 0.00437(14) -0.00046(13)
S1 0.0329(7) 0.0151(5) 0.0188(6) -0.0012(4) 0.0038(5) -0.0014(5)
S2 0.0360(7) 0.0235(6) 0.0197(6) -0.0004(5) -0.0014(5) -0.0028(5)
S3 0.0329(7) 0.0146(5) 0.0207(6) 0.0011(4) 0.0022(5) 0.0007(4)
S4 0.0362(7) 0.0223(6) 0.0213(6) 0.0005(5) 0.0006(5) 0.0079(5)
O1 0.0317(19) 0.0201(17) 0.0224(18) -0.0007(14) 0.0044(15) -0.0032(14)
O2 0.0295(18) 0.0218(17) 0.0204(18) -0.0035(14) 0.0013(14) 0.0044(14)
N1 0.036(2) 0.0151(19) 0.025(2) -0.0032(16) 0.0067(19) -0.0059(16)
N2 0.024(2) 0.0164(18) 0.020(2) 0.0001(15) 0.0041(16) 0.0008(15)
N3 0.033(2) 0.021(2) 0.015(2) 0.0021(16) 0.0031(17) 0.0017(16)
N4 0.028(2) 0.0181(19) 0.020(2) -0.0010(16) 0.0020(17) 0.0050(16)
N5 0.0219(19) 0.0207(19) 0.0156(19) -0.0013(15) 0.0040(15) -0.0027(15)
N6 0.026(2) 0.0186(19) 0.017(2) 0.0026(15) 0.0048(16) 0.0058(15)
C1 0.032(3) 0.016(2) 0.020(2) -0.0015(18) 0.009(2) -0.0058(19)
C2 0.028(2) 0.021(2) 0.022(2) 0.0017(19) 0.011(2) -0.0022(19)
C3 0.042(3) 0.016(2) 0.034(3) 0.004(2) 0.014(2) -0.001(2)
C4 0.048(3) 0.024(3) 0.042(3) 0.014(2) 0.025(3) 0.009(2)
C5 0.033(3) 0.030(3) 0.041(3) 0.015(2) 0.008(2) 0.005(2)
C6 0.030(3) 0.022(2) 0.033(3) 0.007(2) 0.009(2) -0.002(2)
C7 0.029(2) 0.019(2) 0.025(3) 0.0020(19) 0.010(2) 0.0004(19)
C8 0.025(2) 0.019(2) 0.015(2) 0.0008(17) 0.0083(18) -0.0007(18)
C9 0.033(3) 0.031(3) 0.018(2) 0.002(2) 0.007(2) -0.003(2)
C10 0.023(2) 0.022(2) 0.018(2) -0.0014(18) 0.0042(19) -0.0002(18)
C11 0.038(3) 0.033(3) 0.023(3) -0.001(2) 0.008(2) -0.001(2)
C12 0.027(2) 0.019(2) 0.017(2) 0.0002(18) 0.0082(19) 0.0000(18)
C13 0.024(2) 0.020(2) 0.017(2) -0.0032(18) 0.0057(18) 0.0023(18)
C14 0.029(2) 0.016(2) 0.025(3) -0.0015(19) 0.007(2) 0.0007(18)
C15 0.031(3) 0.021(2) 0.026(3) -0.008(2) 0.005(2) -0.002(2)
C16 0.034(3) 0.024(2) 0.024(3) -0.002(2) 0.003(2) 0.005(2)
C17 0.031(3) 0.022(2) 0.018(2) -0.0006(19) 0.004(2) 0.0023(19)
C18 0.023(2) 0.018(2) 0.016(2) -0.0025(17) 0.0069(18) 0.0015(17)
C19 0.027(2) 0.014(2) 0.018(2) 0.0012(17) 0.0067(18) -0.0051(17)
C20 0.027(2) 0.027(2) 0.015(2) -0.0018(19) 0.0076(19) 0.0010(19)
C21 0.032(3) 0.022(2) 0.024(3) 0.0048(19) 0.008(2) -0.004(2)
C22 0.042(3) 0.030(3) 0.038(3) 0.005(2) -0.012(3) -0.003(2)

loop_
_atom_type_symbol
_atom_type_description
_atom_type_scat_dispersion_real
_atom_type_scat_dispersion_imag
_atom_type_scat_source
C C 0.0033 0.0016 'International Tables Vol C Tables 4.2.6.8 and 6.1.1.4'
H H 0.0000 0.0000 'International Tables Vol C Tables 4.2.6.8 and 6.1.1.4'
N N 0.0061 0.0033 'International Tables Vol C Tables 4.2.6.8 and 6.1.1.4'
O O 0.0106 0.0060 'International Tables Vol C Tables 4.2.6.8 and 6.1.1.4'
S S 0.1246 0.1234 'International Tables Vol C Tables 4.2.6.8 and 6.1.1.4'
Pd Pd -0.9988 1.0072 'International Tables Vol C Tables 4.2.6.8 and 6.1.1.4'

loop_
_geom_angle_atom_site_label_1
_geom_angle_atom_site_label_2
_geom_angle_atom_site_label_3
_geom_angle
_geom_angle_site_symmetry_1
_geom_angle_site_symmetry_3
_geom_angle_publ_flag
N5 Pd1 N2 110.97(14) . . ?
N5 Pd1 S1 166.01(10) . . ?
N2 Pd1 S1 81.37(11) . . ?
N5 Pd1 S3 81.86(11) . . ?
N2 Pd1 S3 164.70(11) . . ?
S1 Pd1 S3 87.03(5) . . ?
C10 S1 Pd1 97.30(16) . . ?
C10 S2 C9 103.0(2) . . ?
C20 S3 Pd1 96.55(16) . . ?
C20 S4 C21 105.4(2) . . ?
C1 N1 C2 111.3(4) . . ?
C1 N1 H1 115.8 . . ?
C2 N1 H1 132.7 . . ?
C8 N2 N3 113.2(4) . . ?
C8 N2 Pd1 129.5(3) . . ?
N3 N2 Pd1 117.1(3) . . ?
C10 N3 N2 112.5(4) . . ?
C12 N4 C13 111.5(4) . . ?
C12 N4 H4A 122.0 . . ?
C13 N4 H4A 126.2 . . ?
C19 N5 N6 112.7(4) . . ?
C19 N5 Pd1 131.0(3) . . ?
N6 N5 Pd1 116.1(3) . . ?
C20 N6 N5 112.5(4) . . ?
O1 C1 N1 126.7(4) . . ?
O1 C1 C8 127.4(4) . . ?
N1 C1 C8 105.8(4) . . ?
C3 C2 N1 127.2(5) . . ?
C3 C2 C7 122.6(5) . . ?
N1 C2 C7 110.2(4) . . ?
C2 C3 C4 116.8(5) . . ?
C2 C3 H3 121.6 . . ?
C4 C3 H3 121.6 . . ?
C5 C4 C3 121.6(5) . . ?
C5 C4 H4 119.2 . . ?
C3 C4 H4 119.2 . . ?
C4 C5 C6 120.7(5) . . ?
C4 C5 H5 119.6 . . ?
C6 C5 H5 119.6 . . ?
C7 C6 C5 118.4(5) . . ?
C7 C6 H6 120.8 . . ?
C5 C6 H6 120.8 . . ?
C6 C7 C2 119.9(4) . . ?
C6 C7 C8 134.4(4) . . ?
C2 C7 C8 105.5(4) . . ?
N2 C8 C7 131.2(4) . . ?
N2 C8 C1 121.7(4) . . ?
C7 C8 C1 106.5(4) . . ?
C11 C9 S2 114.6(4) . . ?
C11 C9 H9A 108.6 . . ?
S2 C9 H9A 108.6 . . ?
C11 C9 H9B 108.6 . . ?
S2 C9 H9B 108.6 . . ?
H9A C9 H9B 107.6 . . ?
N3 C10 S1 126.5(4) . . ?
N3 C10 S2 121.1(4) . . ?
S1 C10 S2 112.3(3) . . ?
C9 C11 H11A 109.5 . . ?
C9 C11 H11B 109.5 . . ?
H11A C11 H11B 109.5 . . ?
C9 C11 H11C 109.5 . . ?
H11A C11 H11C 109.5 . . ?
H11B C11 H11C 109.5 . . ?
O2 C12 N4 126.9(4) . . ?
O2 C12 C19 128.2(4) . . ?
N4 C12 C19 104.9(4) . . ?
C14 C13 C18 122.5(4) . . ?
C14 C13 N4 127.4(4) . . ?
C18 C13 N4 110.0(4) . . ?
C13 C14 C15 117.3(4) . . ?
C13 C14 H14 121.3 . . ?
C15 C14 H14 121.3 . . ?
C14 C15 C16 121.8(4) . . ?
C14 C15 H15 119.1 . . ?
C16 C15 H15 119.1 . . ?
C17 C16 C15 120.5(5) . . ?
C17 C16 H16 119.7 . . ?
C15 C16 H16 119.7 . . ?
C16 C17 C18 118.3(4) . . ?
C16 C17 H17 120.8 . . ?
C18 C17 H17 120.8 . . ?
C17 C18 C13 119.5(4) . . ?
C17 C18 C19 134.6(4) . . ?
C13 C18 C19 105.8(4) . . ?
N5 C19 C18 132.0(4) . . ?
N5 C19 C12 120.6(4) . . ?
C18 C19 C12 107.0(4) . . ?
N6 C20 S3 126.7(4) . . ?
N6 C20 S4 121.3(4) . . ?
S3 C20 S4 111.9(3) . . ?
C22 C21 S4 106.7(3) . . ?
C22 C21 H21A 110.4 . . ?
S4 C21 H21A 110.4 . . ?
C22 C21 H21B 110.4 . . ?
S4 C21 H21B 110.4 . . ?
H21A C21 H21B 108.6 . . ?
C21 C22 H22A 109.5 . . ?
C21 C22 H22B 109.5 . . ?
H22A C22 H22B 109.5 . . ?
C21 C22 H22C 109.5 . . ?
H22A C22 H22C 109.5 . . ?
H22B C22 H22C 109.5 . . ?

loop_
_geom_bond_atom_site_label_1
_geom_bond_atom_site_label_2
_geom_bond_distance
_geom_bond_site_symmetry_2
_geom_bond_publ_flag
Pd1 N5 2.135(4) . ?
Pd1 N2 2.143(4) . ?
Pd1 S1 2.2347(13) . ?
Pd1 S3 2.2458(13) . ?
S1 C10 1.724(5) . ?
S2 C10 1.743(5) . ?
S2 C9 1.820(5) . ?
S3 C20 1.728(5) . ?
S4 C20 1.731(5) . ?
S4 C21 1.809(5) . ?
O1 C1 1.221(6) . ?
O2 C12 1.214(6) . ?
N1 C1 1.365(6) . ?
N1 C2 1.391(6) . ?
N1 H1 0.9100 . ?
N2 C8 1.288(5) . ?
N2 N3 1.387(5) . ?
N3 C10 1.296(6) . ?
N4 C12 1.361(6) . ?
N4 C13 1.404(6) . ?
N4 H4A 0.9101 . ?
N5 C19 1.295(6) . ?
N5 N6 1.400(5) . ?
N6 C20 1.297(6) . ?
C1 C8 1.496(6) . ?
C2 C3 1.374(6) . ?
C2 C7 1.404(6) . ?
C3 C4 1.395(8) . ?
C3 H3 0.9500 . ?
C4 C5 1.386(8) . ?
C4 H4 0.9500 . ?
C5 C6 1.396(7) . ?
C5 H5 0.9500 . ?
C6 C7 1.378(7) . ?
C6 H6 0.9500 . ?
C7 C8 1.468(6) . ?
C9 C11 1.501(7) . ?
C9 H9A 0.9900 . ?
C9 H9B 0.9900 . ?
C11 H11A 0.9800 . ?
C11 H11B 0.9800 . ?
C11 H11C 0.9800 . ?
C12 C19 1.516(6) . ?
C13 C14 1.374(6) . ?
C13 C18 1.402(6) . ?
C14 C15 1.375(6) . ?
C14 H14 0.9500 . ?
C15 C16 1.398(7) . ?
C15 H15 0.9500 . ?
C16 C17 1.388(7) . ?
C16 H16 0.9500 . ?
C17 C18 1.394(6) . ?
C17 H17 0.9500 . ?
C18 C19 1.450(6) . ?
C21 C22 1.503(7) . ?
C21 H21A 0.9900 . ?
C21 H21B 0.9900 . ?
C22 H22A 0.9800 . ?
C22 H22B 0.9800 . ?
C22 H22C 0.9800 . ?

loop_
_geom_hbond_atom_site_label_D
_geom_hbond_atom_site_label_H
_geom_hbond_atom_site_label_A
_geom_hbond_distance_DH
_geom_hbond_distance_HA
_geom_hbond_distance_DA
_geom_hbond_angle_DHA
_geom_hbond_site_symmetry_A
N1 H1 O1 0.91 1.91 2.814(5) 174 3_566
N4 H4A O2 0.91 1.99 2.889(5) 171 3_666
C22 H22A S2 0.98 2.74 3.576(6) 143 1_454
C22 H22B O1 0.98 2.48 3.447(7) 170 4_575

loop_
_geom_torsion_atom_site_label_1
_geom_torsion_atom_site_label_2
_geom_torsion_atom_site_label_3
_geom_torsion_atom_site_label_4
_geom_torsion
_geom_torsion_site_symmetry_1
_geom_torsion_site_symmetry_2
_geom_torsion_site_symmetry_3
_geom_torsion_site_symmetry_4
_geom_torsion_publ_flag
C8 N2 N3 C10 -165.9(4) . . . . ?
Pd1 N2 N3 C10 19.6(5) . . . . ?
C19 N5 N6 C20 -162.1(4) . . . . ?
Pd1 N5 N6 C20 22.8(5) . . . . ?
C2 N1 C1 O1 -173.6(5) . . . . ?
C2 N1 C1 C8 3.9(5) . . . . ?
C1 N1 C2 C3 -177.5(5) . . . . ?
C1 N1 C2 C7 1.0(5) . . . . ?
N1 C2 C3 C4 -179.2(5) . . . . ?
C7 C2 C3 C4 2.5(7) . . . . ?
C2 C3 C4 C5 -0.6(8) . . . . ?
C3 C4 C5 C6 -0.9(8) . . . . ?
C4 C5 C6 C7 0.7(8) . . . . ?
C5 C6 C7 C2 1.1(7) . . . . ?
C5 C6 C7 C8 -173.2(5) . . . . ?
C3 C2 C7 C6 -2.8(7) . . . . ?
N1 C2 C7 C6 178.6(4) . . . . ?
C3 C2 C7 C8 173.0(5) . . . . ?
N1 C2 C7 C8 -5.5(5) . . . . ?
N3 N2 C8 C7 -14.4(7) . . . . ?
Pd1 N2 C8 C7 159.3(4) . . . . ?
N3 N2 C8 C1 175.0(4) . . . . ?
Pd1 N2 C8 C1 -11.3(6) . . . . ?
C6 C7 C8 N2 10.9(9) . . . . ?
C2 C7 C8 N2 -164.0(5) . . . . ?
C6 C7 C8 C1 -177.4(5) . . . . ?
C2 C7 C8 C1 7.7(5) . . . . ?
O1 C1 C8 N2 -17.0(7) . . . . ?
N1 C1 C8 N2 165.5(4) . . . . ?
O1 C1 C8 C7 170.3(5) . . . . ?
N1 C1 C8 C7 -7.2(5) . . . . ?
C10 S2 C9 C11 93.0(4) . . . . ?
N2 N3 C10 S1 -2.6(6) . . . . ?
N2 N3 C10 S2 174.3(3) . . . . ?
Pd1 S1 C10 N3 -13.3(5) . . . . ?
Pd1 S1 C10 S2 169.6(2) . . . . ?
C9 S2 C10 N3 -17.9(5) . . . . ?
C9 S2 C10 S1 159.4(3) . . . . ?
C13 N4 C12 O2 -174.5(4) . . . . ?
C13 N4 C12 C19 4.8(5) . . . . ?
C12 N4 C13 C14 -178.2(4) . . . . ?
C12 N4 C13 C18 0.2(5) . . . . ?
C18 C13 C14 C15 2.4(7) . . . . ?
N4 C13 C14 C15 -179.4(4) . . . . ?
C13 C14 C15 C16 0.1(7) . . . . ?
C14 C15 C16 C17 -1.3(8) . . . . ?
C15 C16 C17 C18 0.1(7) . . . . ?
C16 C17 C18 C13 2.2(7) . . . . ?
C16 C17 C18 C19 -173.3(5) . . . . ?
C14 C13 C18 C17 -3.5(7) . . . . ?
N4 C13 C18 C17 178.0(4) . . . . ?
C14 C13 C18 C19 173.1(4) . . . . ?
N4 C13 C18 C19 -5.4(5) . . . . ?
N6 N5 C19 C18 -12.0(7) . . . . ?
Pd1 N5 C19 C18 162.2(4) . . . . ?
N6 N5 C19 C12 177.0(4) . . . . ?
Pd1 N5 C19 C12 -8.8(6) . . . . ?
C17 C18 C19 N5 12.0(9) . . . . ?
C13 C18 C19 N5 -163.9(5) . . . . ?
C17 C18 C19 C12 -176.0(5) . . . . ?
C13 C18 C19 C12 8.1(5) . . . . ?
O2 C12 C19 N5 -15.6(7) . . . . ?
N4 C12 C19 N5 165.1(4) . . . . ?
O2 C12 C19 C18 171.3(5) . . . . ?
N4 C12 C19 C18 -8.0(5) . . . . ?
N5 N6 C20 S3 -5.3(6) . . . . ?
N5 N6 C20 S4 171.8(3) . . . . ?
Pd1 S3 C20 N6 -12.3(4) . . . . ?
Pd1 S3 C20 S4 170.3(2) . . . . ?
C21 S4 C20 N6 -6.3(5) . . . . ?
C21 S4 C20 S3 171.2(2) . . . . ?
C20 S4 C21 C22 -168.9(4) . . . . ?
